data_7013473
loop_
_publ_author_name
'Herrera, Aida M.'
'Kalayda, Ganna V.'
'Disch, Jeremy S.'
'Wikstrom, Jeffrey P.'
'Korendovych, Ivan V.'
'Staples, Richard J.'
'Campana, Charles F.'
'Nazarenko, Alexander Y.'
'Haas, Terry E.'
'Rybak-Akimova, Elena V.'

_publ_section_title
;
 Reactions at the azomethine C?N bonds in the nickel(ii) and copper(ii)
 complexes of pyridine-containing Schiff-base macrocyclic
 ligandsElectronic supplementary information (ESI) available: Figs.
 S1?S5: MALDI mass spectra, UV-Vis traces and X-ray structures. See
 http://www.rsc.org/suppdata/dt/b3/b308557k/
;
_journal_issue 23
_journal_name_full 'Dalton Transactions'
_journal_page_first 4482
_journal_paper_doi 10.1039/b308557k
_journal_year 2003
_chemical_formula_sum 'C16 H27 Cl2 Cu N5 O9'
_chemical_formula_weight 567.87
_chemical_name_systematic
;
?
;
_space_group_IT_number 2
_symmetry_cell_setting triclinic
_symmetry_space_group_name_Hall '-P 1'
_symmetry_space_group_name_H-M 'P -1'
_atom_sites_solution_hydrogens geom
_atom_sites_solution_primary direct
_atom_sites_solution_secondary difmap
_audit_creation_method SHELXL-97
_cell_angle_alpha 96.6400(10)
_cell_angle_beta 95.6530(10)
_cell_angle_gamma 116.1710(10)
_cell_formula_units_Z 2
_cell_length_a 8.6896(4)
_cell_length_b 9.0740(5)
_cell_length_c 16.1316(8)
_cell_measurement_temperature 293(2)
_cell_volume 1117.85(10)
_computing_cell_refinement 'SMART (BRUKER, V5.054, 1998)'
_computing_data_collection 'ASTRO (BRUKER, V5.007, 1997)'
_computing_data_reduction 'SAINT (BRUKER, V6.01, 1999)'
_computing_molecular_graphics 'SHELXTL (BRUKER, 1998, V5.1)'
_computing_publication_material 'XCIF (Sheldrick and BRUKER, 1997, V5.1)'
_computing_structure_refinement 'SHELXL-97 (Sheldrick, 1997)'
_computing_structure_solution 'SHELXS-97 (Sheldrick, 1990)'
_diffrn_ambient_temperature 293(2)
_diffrn_measured_fraction_theta_full 0.926
_diffrn_measured_fraction_theta_max 0.926
_diffrn_measurement_method '\w, 0.3 deg'
_diffrn_radiation_monochromator graphite
_diffrn_radiation_source 'fine-focus sealed tube'
_diffrn_radiation_type MoK\a
_diffrn_radiation_wavelength 0.71073
_diffrn_reflns_av_R_equivalents 0.0380
_diffrn_reflns_av_sigmaI/netI 0.0325
_diffrn_reflns_limit_h_max 10
_diffrn_reflns_limit_h_min -11
_diffrn_reflns_limit_k_max 12
_diffrn_reflns_limit_k_min -12
_diffrn_reflns_limit_l_max 21
_diffrn_reflns_limit_l_min -21
_diffrn_reflns_number 7364
_diffrn_reflns_theta_full 28.30
_diffrn_reflns_theta_max 28.30
_diffrn_reflns_theta_min 1.29
_diffrn_standards_decay_% <1
_diffrn_standards_interval_count 0
_diffrn_standards_number 0
_exptl_absorpt_coefficient_mu 1.275
_exptl_absorpt_correction_type none
_exptl_crystal_colour blue
_exptl_crystal_density_diffrn 1.687
_exptl_crystal_density_method 'not measured'
_exptl_crystal_description chunk
_exptl_crystal_F_000 586
_exptl_crystal_size_max 0.15
_exptl_crystal_size_mid 0.08
_exptl_crystal_size_min 0.02
_refine_diff_density_max 1.461
_refine_diff_density_min -0.901
_refine_diff_density_rms 0.112
_refine_ls_extinction_method none
_refine_ls_goodness_of_fit_ref 1.055
_refine_ls_hydrogen_treatment mixed
_refine_ls_matrix_type full
_refine_ls_number_parameters 298
_refine_ls_number_reflns 5154
_refine_ls_number_restraints 0
_refine_ls_restrained_S_all 1.055
_refine_ls_R_factor_all 0.0609
_refine_ls_R_factor_gt 0.0555
_refine_ls_shift/su_max 0.001
_refine_ls_shift/su_mean 0.000
_refine_ls_structure_factor_coef Fsqd
_refine_ls_weighting_details 'calc w=1/[\s^2^(Fo^2^)+(0.1011P)^2^+1.2379P] where P=(Fo^2^+2Fc^2^)/3'
_refine_ls_weighting_scheme calc
_refine_ls_wR_factor_gt 0.1574
_refine_ls_wR_factor_ref 0.1631
_reflns_number_gt 4589
_reflns_number_total 5154
_reflns_threshold_expression >2sigma(I)
_cod_data_source_file b308557k.txt
_cod_data_source_block CuL5
_cod_depositor_comments
;
The following automatic conversions were performed:
'_symmetry_cell_setting' value 'Triclinic' changed to 'triclinic'
according to '/home/saulius/struct/CIF-dictionaries/cif_core.dic'
dictionary named 'cif_core.dic' version 2.4.1 from 2010-06-29.

Automatic conversion script
Id: cif_fix_enum 1527 2010-12-29 10:47:43Z saulius 
;
_cod_original_sg_symbol_H-M P-1
_cod_database_code 7013473

loop_
_symmetry_equiv_pos_as_xyz
'x, y, z'
'-x, -y, -z'

loop_
_atom_site_label
_atom_site_type_symbol
_atom_site_fract_x
_atom_site_fract_y
_atom_site_fract_z
_atom_site_U_iso_or_equiv
_atom_site_adp_type
_atom_site_occupancy
_atom_site_symmetry_multiplicity
_atom_site_calc_flag
_atom_site_refinement_flags
_atom_site_disorder_assembly
_atom_site_disorder_group
Cu1 Cu 0.66762(5) 0.90942(4) 0.74510(2) 0.03103(14) Uani 1 1 d . . .
N3 N 0.6981(4) 0.8630(3) 0.62322(17) 0.0345(5) Uani 1 1 d . . .
N4 N 0.4557(3) 0.6726(3) 0.73661(17) 0.0336(5) Uani 1 1 d . . .
H4C H 0.4868 0.5913 0.7209 0.040 Uiso 1 1 calc R . .
N2 N 0.7647(4) 1.1613(3) 0.7569(2) 0.0405(6) Uani 1 1 d . . .
N5 N 0.8927(4) 0.8898(4) 0.7991(2) 0.0425(6) Uani 1 1 d . . .
H5C H 0.9890 0.9824 0.7955 0.051 Uiso 1 1 calc R . .
H5D H 0.8897 0.8840 0.8543 0.051 Uiso 1 1 calc R . .
N1 N 0.5501(4) 0.9553(4) 0.83449(17) 0.0376(6) Uani 1 1 d . . .
C6 C 0.5271(4) 0.8141(4) 0.5684(2) 0.0386(7) Uani 1 1 d . . .
H6A H 0.5409 0.7962 0.5097 0.046 Uiso 1 1 calc R . .
H6B H 0.5004 0.9074 0.5766 0.046 Uiso 1 1 calc R . .
C7 C 0.3716(4) 0.6593(4) 0.5832(2) 0.0400(7) Uani 1 1 d . . .
H7A H 0.2721 0.6376 0.5416 0.048 Uiso 1 1 calc R . .
H7B H 0.3963 0.5652 0.5725 0.048 Uiso 1 1 calc R . .
C8 C 0.3200(4) 0.6653(4) 0.6701(2) 0.0369(7) Uani 1 1 d . . .
H8A H 0.3014 0.7626 0.6833 0.044 Uiso 1 1 calc R . .
H8B H 0.2114 0.5670 0.6696 0.044 Uiso 1 1 calc R . .
C5 C 0.8348(5) 1.0117(5) 0.5945(3) 0.0448(8) Uani 1 1 d . . .
H5A H 0.8275 0.9837 0.5339 0.054 Uiso 1 1 calc R . .
H5B H 0.9482 1.0295 0.6211 0.054 Uiso 1 1 calc R . .
C4 C 0.8253(5) 1.1755(5) 0.6128(3) 0.0490(9) Uani 1 1 d . . .
H4A H 0.8962 1.2511 0.5784 0.059 Uiso 1 1 calc R . .
H4B H 0.7061 1.1545 0.5961 0.059 Uiso 1 1 calc R . .
C3 C 0.8857(5) 1.2603(4) 0.7052(3) 0.0520(9) Uani 1 1 d . . .
H3A H 1.0009 1.2727 0.7243 0.062 Uiso 1 1 calc R . .
H3B H 0.8923 1.3707 0.7111 0.062 Uiso 1 1 calc R . .
C14 C 0.7469(5) 0.7233(4) 0.6080(2) 0.0421(7) Uani 1 1 d . . .
H14A H 0.7604 0.7077 0.5491 0.051 Uiso 1 1 calc R . .
H14B H 0.6505 0.6215 0.6163 0.051 Uiso 1 1 calc R . .
C15 C 0.9110(5) 0.7446(5) 0.6625(3) 0.0485(8) Uani 1 1 d . . .
H15A H 1.0063 0.8498 0.6571 0.058 Uiso 1 1 calc R . .
H15B H 0.9379 0.6564 0.6401 0.058 Uiso 1 1 calc R . .
C16 C 0.9029(5) 0.7419(5) 0.7562(3) 0.0471(8) Uani 1 1 d . . .
H16A H 0.8019 0.6417 0.7624 0.056 Uiso 1 1 calc R . .
H16B H 1.0056 0.7383 0.7834 0.056 Uiso 1 1 calc R . .
C9 C 0.4014(5) 0.6605(4) 0.8213(2) 0.0413(7) Uani 1 1 d . . .
H9 H 0.4786 0.6337 0.8581 0.050 Uiso 1 1 calc R . .
C10 C 0.4199(5) 0.8307(5) 0.8580(2) 0.0418(7) Uani 1 1 d . . .
C11 C 0.3123(6) 0.8594(6) 0.9086(2) 0.0545(10) Uani 1 1 d . . .
H11 H 0.2215 0.7713 0.9249 0.065 Uiso 1 1 calc R . .
C12 C 0.3435(6) 1.0215(7) 0.9340(2) 0.0597(11) Uani 1 1 d . . .
H12 H 0.2734 1.0440 0.9681 0.072 Uiso 1 1 calc R . .
C13 C 0.4800(6) 1.1522(6) 0.9087(2) 0.0563(11) Uani 1 1 d . . .
H13 H 0.5023 1.2622 0.9257 0.068 Uiso 1 1 calc R . .
C1 C 0.5810(5) 1.1146(5) 0.8579(2) 0.0440(8) Uani 1 1 d . . .
C2 C 0.7146(5) 1.2282(4) 0.8145(2) 0.0468(8) Uani 1 1 d . . .
H2 H 0.7600 1.3435 0.8288 0.056 Uiso 1 1 calc R . .
O9 O 0.2302(4) 0.5405(4) 0.8164(2) 0.0613(8) Uani 1 1 d . . .
H9C H 0.2259 0.4789 0.8504 0.092 Uiso 1 1 calc R . .
Cl1 Cl 0.35006(11) 0.21950(10) 0.67396(6) 0.0423(2) Uani 1 1 d . . .
O1 O 0.3651(5) 0.0767(4) 0.6385(3) 0.0774(10) Uani 1 1 d . . .
O2 O 0.2522(4) 0.2611(4) 0.6125(2) 0.0589(7) Uani 1 1 d . . .
O3 O 0.5162(5) 0.3577(4) 0.7017(4) 0.1015(17) Uani 1 1 d . . .
O4 O 0.2564(6) 0.1790(6) 0.7429(2) 0.0832(11) Uani 1 1 d . . .
Cl2 Cl 0.15115(14) 0.32282(14) 0.99579(7) 0.0556(3) Uani 1 1 d . . .
O5 O 0.0000(12) 0.2165(14) 0.9558(8) 0.257(6) Uani 1 1 d . . .
O6 O 0.2412(17) 0.3508(19) 0.9326(9) 0.330(10) Uani 1 1 d . . .
O7 O 0.2317(11) 0.2573(11) 1.0491(4) 0.161(3) Uani 1 1 d . . .
O8 O 0.1335(16) 0.4421(12) 1.0393(8) 0.275(8) Uani 1 1 d . . .

loop_
_atom_site_aniso_label
_atom_site_aniso_U_11
_atom_site_aniso_U_22
_atom_site_aniso_U_33
_atom_site_aniso_U_23
_atom_site_aniso_U_13
_atom_site_aniso_U_12
Cu1 0.0294(2) 0.0248(2) 0.0359(2) 0.00484(14) 0.00231(14) 0.01044(15)
N3 0.0339(13) 0.0305(13) 0.0383(13) 0.0091(10) 0.0075(10) 0.0129(11)
N4 0.0300(12) 0.0290(12) 0.0377(13) 0.0083(10) 0.0027(10) 0.0100(10)
N2 0.0378(14) 0.0274(13) 0.0509(16) 0.0040(11) -0.0029(12) 0.0128(11)
N5 0.0348(14) 0.0387(15) 0.0486(16) 0.0057(12) -0.0038(12) 0.0146(12)
N1 0.0385(14) 0.0405(15) 0.0332(13) 0.0040(11) 0.0005(10) 0.0191(12)
C6 0.0400(17) 0.0369(16) 0.0361(15) 0.0091(12) 0.0050(13) 0.0147(14)
C7 0.0363(16) 0.0390(17) 0.0345(15) 0.0054(12) -0.0011(12) 0.0099(13)
C8 0.0290(14) 0.0352(16) 0.0386(16) 0.0094(12) 0.0020(12) 0.0077(12)
C5 0.0386(17) 0.0404(18) 0.052(2) 0.0161(15) 0.0139(15) 0.0120(14)
C4 0.0402(18) 0.0384(18) 0.065(2) 0.0240(17) 0.0108(16) 0.0113(15)
C3 0.0421(19) 0.0273(16) 0.079(3) 0.0123(16) 0.0079(18) 0.0093(14)
C14 0.0457(19) 0.0377(17) 0.0449(18) 0.0057(13) 0.0106(14) 0.0207(15)
C15 0.0416(19) 0.0448(19) 0.066(2) 0.0076(17) 0.0108(17) 0.0257(16)
C16 0.0393(18) 0.0418(18) 0.062(2) 0.0101(16) -0.0019(16) 0.0226(15)
C9 0.0371(17) 0.0417(18) 0.0391(16) 0.0140(13) 0.0032(13) 0.0116(14)
C10 0.0406(17) 0.055(2) 0.0309(15) 0.0088(14) 0.0012(13) 0.0233(15)
C11 0.049(2) 0.088(3) 0.0330(17) 0.0138(18) 0.0062(15) 0.037(2)
C12 0.064(3) 0.095(3) 0.0368(18) 0.004(2) 0.0045(17) 0.054(3)
C13 0.072(3) 0.071(3) 0.0379(18) -0.0033(17) -0.0051(18) 0.049(2)
C1 0.054(2) 0.0462(19) 0.0343(16) -0.0021(13) -0.0059(14) 0.0302(17)
C2 0.055(2) 0.0310(16) 0.0498(19) -0.0024(14) -0.0098(16) 0.0213(15)
O9 0.0496(16) 0.0592(18) 0.0558(17) 0.0239(14) 0.0108(13) 0.0043(13)
Cl1 0.0407(4) 0.0340(4) 0.0535(5) 0.0093(3) 0.0070(3) 0.0181(3)
O1 0.084(3) 0.0500(18) 0.107(3) 0.0051(18) 0.023(2) 0.0401(18)
O2 0.0560(17) 0.0645(19) 0.0620(18) 0.0274(15) 0.0114(14) 0.0287(15)
O3 0.0481(19) 0.0411(17) 0.194(5) 0.021(2) -0.023(2) 0.0104(15)
O4 0.090(3) 0.119(3) 0.059(2) 0.034(2) 0.0246(19) 0.058(3)
Cl2 0.0569(6) 0.0556(6) 0.0601(6) 0.0168(4) 0.0217(5) 0.0268(5)
O5 0.127(7) 0.228(11) 0.288(13) -0.109(10) -0.062(8) 0.023(7)
O6 0.393(16) 0.52(2) 0.441(17) 0.440(18) 0.369(15) 0.389(17)
O7 0.227(8) 0.273(9) 0.082(3) 0.071(5) 0.050(4) 0.187(8)
O8 0.285(13) 0.180(8) 0.337(14) -0.151(9) -0.113(11) 0.167(9)

loop_
_atom_type_symbol
_atom_type_description
_atom_type_scat_dispersion_real
_atom_type_scat_dispersion_imag
_atom_type_scat_source
C C 0.0033 0.0016 'International Tables Vol C Tables 4.2.6.8 and 6.1.1.4'
H H 0.0000 0.0000 'International Tables Vol C Tables 4.2.6.8 and 6.1.1.4'
N N 0.0061 0.0033 'International Tables Vol C Tables 4.2.6.8 and 6.1.1.4'
O O 0.0106 0.0060 'International Tables Vol C Tables 4.2.6.8 and 6.1.1.4'
Cl Cl 0.1484 0.1585 'International Tables Vol C Tables 4.2.6.8 and 6.1.1.4'
Cu Cu 0.3201 1.2651 'International Tables Vol C Tables 4.2.6.8 and 6.1.1.4'

loop_
_geom_angle_atom_site_label_1
_geom_angle_atom_site_label_2
_geom_angle_atom_site_label_3
_geom_angle
_geom_angle_site_symmetry_1
_geom_angle_site_symmetry_3
_geom_angle_publ_flag
N1 Cu1 N3 154.72(12) . . ?
N1 Cu1 N2 79.15(13) . . ?
N3 Cu1 N2 97.47(12) . . ?
N1 Cu1 N4 79.19(12) . . ?
N3 Cu1 N4 93.39(11) . . ?
N2 Cu1 N4 150.06(12) . . ?
N1 Cu1 N5 110.29(12) . . ?
N3 Cu1 N5 94.97(12) . . ?
N2 Cu1 N5 100.96(12) . . ?
N4 Cu1 N5 105.80(11) . . ?
C6 N3 C14 109.1(3) . . ?
C6 N3 C5 107.6(3) . . ?
C14 N3 C5 106.9(3) . . ?
C6 N3 Cu1 107.2(2) . . ?
C14 N3 Cu1 112.0(2) . . ?
C5 N3 Cu1 114.0(2) . . ?
C8 N4 C9 113.1(3) . . ?
C8 N4 Cu1 105.02(18) . . ?
C9 N4 Cu1 107.9(2) . . ?
C2 N2 C3 121.6(3) . . ?
C2 N2 Cu1 114.9(3) . . ?
C3 N2 Cu1 123.5(2) . . ?
C16 N5 Cu1 112.6(2) . . ?
C10 N1 C1 121.1(3) . . ?
C10 N1 Cu1 120.1(2) . . ?
C1 N1 Cu1 117.5(3) . . ?
N3 C6 C7 116.5(3) . . ?
C8 C7 C6 116.8(3) . . ?
N4 C8 C7 111.6(3) . . ?
N3 C5 C4 116.8(3) . . ?
C3 C4 C5 114.0(3) . . ?
N2 C3 C4 110.0(3) . . ?
N3 C14 C15 116.9(3) . . ?
C14 C15 C16 115.8(3) . . ?
N5 C16 C15 112.0(3) . . ?
O9 C9 N4 112.2(3) . . ?
O9 C9 C10 109.4(3) . . ?
N4 C9 C10 107.0(3) . . ?
N1 C10 C11 121.4(4) . . ?
N1 C10 C9 112.9(3) . . ?
C11 C10 C9 125.7(4) . . ?
C12 C11 C10 118.3(4) . . ?
C11 C12 C13 120.1(4) . . ?
C1 C13 C12 118.5(4) . . ?
N1 C1 C13 120.6(4) . . ?
N1 C1 C2 111.3(3) . . ?
C13 C1 C2 127.7(4) . . ?
N2 C2 C1 116.8(3) . . ?
O3 Cl1 O1 110.8(3) . . ?
O3 Cl1 O4 110.8(3) . . ?
O1 Cl1 O4 108.0(3) . . ?
O3 Cl1 O2 109.2(2) . . ?
O1 Cl1 O2 110.1(2) . . ?
O4 Cl1 O2 107.9(2) . . ?
O5 Cl2 O8 107.3(7) . . ?
O5 Cl2 O6 100.5(10) . . ?
O8 Cl2 O6 120.8(10) . . ?
O5 Cl2 O7 114.4(8) . . ?
O8 Cl2 O7 109.9(6) . . ?
O6 Cl2 O7 103.9(5) . . ?

loop_
_geom_bond_atom_site_label_1
_geom_bond_atom_site_label_2
_geom_bond_distance
_geom_bond_site_symmetry_2
_geom_bond_publ_flag
Cu1 N1 1.955(3) . ?
Cu1 N3 2.030(3) . ?
Cu1 N2 2.034(3) . ?
Cu1 N4 2.102(3) . ?
Cu1 N5 2.150(3) . ?
N3 C6 1.502(4) . ?
N3 C14 1.507(4) . ?
N3 C5 1.512(4) . ?
N4 C8 1.488(4) . ?
N4 C9 1.489(4) . ?
N2 C2 1.267(5) . ?
N2 C3 1.457(5) . ?
N5 C16 1.480(5) . ?
N1 C10 1.325(5) . ?
N1 C1 1.348(5) . ?
C6 C7 1.524(5) . ?
C7 C8 1.515(5) . ?
C5 C4 1.522(5) . ?
C4 C3 1.520(6) . ?
C14 C15 1.521(5) . ?
C15 C16 1.523(6) . ?
C9 O9 1.390(4) . ?
C9 C10 1.520(5) . ?
C10 C11 1.387(5) . ?
C11 C12 1.376(7) . ?
C12 C13 1.395(7) . ?
C13 C1 1.377(6) . ?
C1 C2 1.474(6) . ?
Cl1 O3 1.415(4) . ?
Cl1 O1 1.420(3) . ?
Cl1 O4 1.430(4) . ?
Cl1 O2 1.433(3) . ?
Cl2 O5 1.282(8) . ?
Cl2 O8 1.295(7) . ?
Cl2 O6 1.326(7) . ?
Cl2 O7 1.396(6) . ?

loop_
_geom_torsion_atom_site_label_1
_geom_torsion_atom_site_label_2
_geom_torsion_atom_site_label_3
_geom_torsion_atom_site_label_4
_geom_torsion
_geom_torsion_site_symmetry_1
_geom_torsion_site_symmetry_2
_geom_torsion_site_symmetry_3
_geom_torsion_site_symmetry_4
_geom_torsion_publ_flag
N1 Cu1 N3 C6 -15.8(4) . . . . ?
N2 Cu1 N3 C6 -96.2(2) . . . . ?
N4 Cu1 N3 C6 55.9(2) . . . . ?
N5 Cu1 N3 C6 162.1(2) . . . . ?
N1 Cu1 N3 C14 -135.4(3) . . . . ?
N2 Cu1 N3 C14 144.3(2) . . . . ?
N4 Cu1 N3 C14 -63.7(2) . . . . ?
N5 Cu1 N3 C14 42.5(2) . . . . ?
N1 Cu1 N3 C5 103.2(3) . . . . ?
N2 Cu1 N3 C5 22.8(2) . . . . ?
N4 Cu1 N3 C5 174.8(2) . . . . ?
N5 Cu1 N3 C5 -79.0(2) . . . . ?
N1 Cu1 N4 C8 94.2(2) . . . . ?
N3 Cu1 N4 C8 -61.4(2) . . . . ?
N2 Cu1 N4 C8 49.9(3) . . . . ?
N5 Cu1 N4 C8 -157.5(2) . . . . ?
N1 Cu1 N4 C9 -26.6(2) . . . . ?
N3 Cu1 N4 C9 177.7(2) . . . . ?
N2 Cu1 N4 C9 -70.9(3) . . . . ?
N5 Cu1 N4 C9 81.6(2) . . . . ?
N1 Cu1 N2 C2 2.7(3) . . . . ?
N3 Cu1 N2 C2 157.3(3) . . . . ?
N4 Cu1 N2 C2 47.0(4) . . . . ?
N5 Cu1 N2 C2 -106.1(3) . . . . ?
N1 Cu1 N2 C3 -178.6(3) . . . . ?
N3 Cu1 N2 C3 -24.0(3) . . . . ?
N4 Cu1 N2 C3 -134.3(3) . . . . ?
N5 Cu1 N2 C3 72.5(3) . . . . ?
N1 Cu1 N5 C16 133.0(3) . . . . ?
N3 Cu1 N5 C16 -46.1(3) . . . . ?
N2 Cu1 N5 C16 -144.7(3) . . . . ?
N4 Cu1 N5 C16 48.9(3) . . . . ?
N3 Cu1 N1 C10 83.9(4) . . . . ?
N2 Cu1 N1 C10 168.4(3) . . . . ?
N4 Cu1 N1 C10 9.2(2) . . . . ?
N5 Cu1 N1 C10 -93.8(3) . . . . ?
N3 Cu1 N1 C1 -82.8(4) . . . . ?
N2 Cu1 N1 C1 1.7(2) . . . . ?
N4 Cu1 N1 C1 -157.5(3) . . . . ?
N5 Cu1 N1 C1 99.5(2) . . . . ?
C14 N3 C6 C7 61.0(4) . . . . ?
C5 N3 C6 C7 176.6(3) . . . . ?
Cu1 N3 C6 C7 -60.4(3) . . . . ?
N3 C6 C7 C8 61.6(4) . . . . ?
C9 N4 C8 C7 -173.9(3) . . . . ?
Cu1 N4 C8 C7 68.7(3) . . . . ?
C6 C7 C8 N4 -66.5(4) . . . . ?
C6 N3 C5 C4 69.7(4) . . . . ?
C14 N3 C5 C4 -173.2(3) . . . . ?
Cu1 N3 C5 C4 -49.0(4) . . . . ?
N3 C5 C4 C3 74.4(4) . . . . ?
C2 N2 C3 C4 -136.3(4) . . . . ?
Cu1 N2 C3 C4 45.1(4) . . . . ?
C5 C4 C3 N2 -67.5(4) . . . . ?
C6 N3 C14 C15 -175.9(3) . . . . ?
C5 N3 C14 C15 68.0(4) . . . . ?
Cu1 N3 C14 C15 -57.5(4) . . . . ?
N3 C14 C15 C16 67.6(4) . . . . ?
Cu1 N5 C16 C15 59.6(4) . . . . ?
C14 C15 C16 N5 -68.0(4) . . . . ?
C8 N4 C9 O9 42.2(4) . . . . ?
Cu1 N4 C9 O9 157.9(3) . . . . ?
C8 N4 C9 C10 -77.7(3) . . . . ?
Cu1 N4 C9 C10 37.9(3) . . . . ?
C1 N1 C10 C11 -1.1(5) . . . . ?
Cu1 N1 C10 C11 -167.2(3) . . . . ?
C1 N1 C10 C9 177.0(3) . . . . ?
Cu1 N1 C10 C9 10.9(4) . . . . ?
O9 C9 C10 N1 -154.5(3) . . . . ?
N4 C9 C10 N1 -32.8(4) . . . . ?
O9 C9 C10 C11 23.5(5) . . . . ?
N4 C9 C10 C11 145.2(3) . . . . ?
N1 C10 C11 C12 0.2(5) . . . . ?
C9 C10 C11 C12 -177.6(3) . . . . ?
C10 C11 C12 C13 0.2(6) . . . . ?
C11 C12 C13 C1 0.2(6) . . . . ?
C10 N1 C1 C13 1.5(5) . . . . ?
Cu1 N1 C1 C13 168.0(3) . . . . ?
C10 N1 C1 C2 -171.7(3) . . . . ?
Cu1 N1 C1 C2 -5.2(4) . . . . ?
C12 C13 C1 N1 -1.1(5) . . . . ?
C12 C13 C1 C2 170.9(4) . . . . ?
C3 N2 C2 C1 175.0(3) . . . . ?
Cu1 N2 C2 C1 -6.3(4) . . . . ?
N1 C1 C2 N2 7.5(5) . . . . ?
C13 C1 C2 N2 -165.1(4) . . . . ?
